data_7006039
loop_
_publ_author_name
'Johnson, Andrew L.'
'Davidson, Matthew G.'
'Mahon, Mary F.'

_publ_section_title
;
 Reactivity of boranes with a titanium(IV) amine tris(phenolate)
 alkoxide complex; formation of a Ti(IV) tetrahydroborate complex, a
 Ti(III) dimer and a Ti(IV) hydroxide Lewis acid adduct.
;
_journal_issue 46
_journal_name_full 'Dalton transactions (Cambridge, England : 2003)'
_journal_page_first 5405
_journal_page_last 5411
_journal_paper_doi 10.1039/b708378e
_journal_year 2007
_chemical_formula_sum 'C55.5 H43 B F15 N O4 Ti'
_chemical_formula_weight 1131.62
_chemical_name_systematic
;
?
;
_space_group_IT_number 2
_symmetry_space_group_name_Hall '-P 1'
_symmetry_space_group_name_H-M 'P -1'
_atom_sites_solution_hydrogens geom
_atom_sites_solution_primary direct
_atom_sites_solution_secondary difmap
_audit_creation_method SHELXL-97
_cell_angle_alpha 108.3880(10)
_cell_angle_beta 100.7370(10)
_cell_angle_gamma 99.759(3)
_cell_formula_units_Z 2
_cell_length_a 11.8900(5)
_cell_length_b 14.5430(4)
_cell_length_c 16.4190(7)
_cell_measurement_reflns_used 48049
_cell_measurement_temperature 150(2)
_cell_measurement_theta_max 27.26
_cell_measurement_theta_min 3.55
_cell_volume 2566.42(17)
_computing_data_reduction 'Denzo and Scalepack (Otwinowski&Minor, 1997)'
_computing_molecular_graphics 'ORTEX (P.McArdle, 1995)'
_computing_publication_material 'SHELXL-97/2 (Sheldrick,1997)'
_computing_structure_refinement 'SHELXL-97 (Sheldrick, 1997)'
_computing_structure_solution 'SHELXS-97 (Sheldrick, 1990)'
_diffrn_ambient_temperature 150(2)
_diffrn_measured_fraction_theta_full 0.980
_diffrn_measured_fraction_theta_max 0.980
_diffrn_radiation_monochromator graphite
_diffrn_radiation_source 'fine-focus sealed tube'
_diffrn_radiation_type MoK\a
_diffrn_radiation_wavelength 0.71073
_diffrn_reflns_av_R_equivalents 0.0932
_diffrn_reflns_av_sigmaI/netI 0.1021
_diffrn_reflns_limit_h_max 15
_diffrn_reflns_limit_h_min -14
_diffrn_reflns_limit_k_max 18
_diffrn_reflns_limit_k_min -18
_diffrn_reflns_limit_l_max 21
_diffrn_reflns_limit_l_min -21
_diffrn_reflns_number 48049
_diffrn_reflns_theta_full 27.26
_diffrn_reflns_theta_max 27.26
_diffrn_reflns_theta_min 3.55
_exptl_absorpt_coefficient_mu 0.269
_exptl_absorpt_correction_T_max 0.9557
_exptl_absorpt_correction_T_min 0.9236
_exptl_absorpt_correction_type none
_exptl_crystal_colour Red
_exptl_crystal_density_diffrn 1.464
_exptl_crystal_density_method 'not measured'
_exptl_crystal_description Block
_exptl_crystal_F_000 1154
_exptl_crystal_size_max 0.30
_exptl_crystal_size_mid 0.25
_exptl_crystal_size_min 0.17
_refine_diff_density_max 0.755
_refine_diff_density_min -0.532
_refine_diff_density_rms 0.095
_refine_ls_extinction_coef 0.0032(10)
_refine_ls_extinction_expression Fc^*^=kFc[1+0.001xFc^2^\l^3^/sin(2\q)]^-1/4^
_refine_ls_extinction_method SHELXL
_refine_ls_goodness_of_fit_ref 1.024
_refine_ls_hydrogen_treatment mixed
_refine_ls_matrix_type full
_refine_ls_number_parameters 695
_refine_ls_number_reflns 11290
_refine_ls_number_restraints 7
_refine_ls_restrained_S_all 1.024
_refine_ls_R_factor_all 0.1480
_refine_ls_R_factor_gt 0.0733
_refine_ls_shift/su_max 0.002
_refine_ls_shift/su_mean 0.000
_refine_ls_structure_factor_coef Fsqd
_refine_ls_weighting_details 'calc w=1/[\s^2^(Fo^2^)+(0.0891P)^2^+3.3855P] where P=(Fo^2^+2Fc^2^)/3'
_refine_ls_weighting_scheme calc
_refine_ls_wR_factor_gt 0.1727
_refine_ls_wR_factor_ref 0.2095
_reflns_number_gt 6259
_reflns_number_total 11290
_reflns_threshold_expression >2sigma(I)
_cod_data_source_file b708378e.txt
_cod_data_source_block Compound-5
_cod_original_formula_sum 'C55.50 H43 B F15 N O4 Ti'
_cod_database_code 7006039

loop_
_symmetry_equiv_pos_as_xyz
'x, y, z'
'-x, -y, -z'

loop_
_atom_site_label
_atom_site_type_symbol
_atom_site_fract_x
_atom_site_fract_y
_atom_site_fract_z
_atom_site_U_iso_or_equiv
_atom_site_adp_type
_atom_site_occupancy
_atom_site_symmetry_multiplicity
_atom_site_calc_flag
_atom_site_refinement_flags
_atom_site_disorder_assembly
_atom_site_disorder_group
Ti1 Ti 0.80894(6) 0.15847(5) 0.30378(5) 0.0303(2) Uani 1 1 d . . .
O1 O 0.8112(2) 0.04434(19) 0.32394(19) 0.0353(6) Uani 1 1 d . . .
O2 O 0.8489(2) 0.1741(2) 0.20640(18) 0.0362(7) Uani 1 1 d . . .
O3 O 0.8131(2) 0.26748(19) 0.39643(18) 0.0347(6) Uani 1 1 d . . .
O4 O 0.6377(2) 0.1276(2) 0.2348(2) 0.0334(6) Uani 1 1 d . . .
N1 N 1.0034(3) 0.1971(2) 0.3610(2) 0.0311(7) Uani 1 1 d . . .
F42 F 0.3791(2) -0.12011(18) 0.13924(17) 0.0499(7) Uani 1 1 d . . .
F43 F 0.3662(2) -0.26117(19) 0.2094(2) 0.0707(9) Uani 1 1 d . . .
F44 F 0.4795(3) -0.2188(2) 0.3829(2) 0.0739(9) Uani 1 1 d . . .
F45 F 0.6125(2) -0.0293(2) 0.48283(18) 0.0588(7) Uani 1 1 d . . .
F46 F 0.6259(2) 0.11333(17) 0.41294(16) 0.0428(6) Uani 1 1 d . . .
F52 F 0.5674(2) 0.29889(19) 0.23472(19) 0.0535(7) Uani 1 1 d . . .
F53 F 0.5099(3) 0.4622(2) 0.3294(2) 0.0764(10) Uani 1 1 d . . .
F54 F 0.3854(3) 0.4550(2) 0.4533(2) 0.0772(10) Uani 1 1 d . . .
F55 F 0.3314(2) 0.2836(2) 0.48464(19) 0.0598(8) Uani 1 1 d . . .
F56 F 0.3822(2) 0.11987(18) 0.38987(17) 0.0451(6) Uani 1 1 d . . .
F62 F 0.5580(2) 0.1211(2) 0.06802(17) 0.0495(7) Uani 1 1 d . . .
F63 F 0.3924(2) 0.0947(2) -0.07589(18) 0.0612(8) Uani 1 1 d . . .
F64 F 0.1587(2) 0.0410(2) -0.08290(18) 0.0590(7) Uani 1 1 d . . .
F65 F 0.0956(2) 0.0099(2) 0.06049(19) 0.0603(8) Uani 1 1 d . . .
F66 F 0.25904(19) 0.03765(19) 0.20569(17) 0.0463(6) Uani 1 1 d . . .
C1 C 1.0316(3) 0.1540(3) 0.4323(3) 0.0337(9) Uani 1 1 d . . .
H1A H 1.1168 0.1798 0.4629 0.040 Uiso 1 1 calc R . .
H1B H 0.9867 0.1766 0.4768 0.040 Uiso 1 1 calc R . .
C2 C 1.0635(3) 0.1548(3) 0.2904(3) 0.0346(9) Uani 1 1 d . . .
H2A H 1.1475 0.1627 0.3185 0.042 Uiso 1 1 calc R . .
H2B H 1.0267 0.0823 0.2601 0.042 Uiso 1 1 calc R . .
C3 C 1.0502(3) 0.3085(3) 0.3996(3) 0.0344(9) Uani 1 1 d . . .
H3A H 1.1375 0.3244 0.4165 0.041 Uiso 1 1 calc R . .
H3B H 1.0257 0.3366 0.3534 0.041 Uiso 1 1 calc R . .
C11 C 0.8890(3) -0.0107(3) 0.3450(3) 0.0344(9) Uani 1 1 d . . .
C12 C 0.8543(3) -0.1144(3) 0.3136(3) 0.0382(10) Uani 1 1 d . . .
C13 C 0.9404(4) -0.1644(3) 0.3337(3) 0.0397(10) Uani 1 1 d . . .
H13 H 0.9191 -0.2353 0.3136 0.048 Uiso 1 1 calc R . .
C14 C 1.0551(4) -0.1144(3) 0.3817(3) 0.0371(10) Uani 1 1 d . . .
C15 C 1.0848(3) -0.0098(3) 0.4139(3) 0.0363(9) Uani 1 1 d . . .
H15 H 1.1628 0.0256 0.4483 0.044 Uiso 1 1 calc R . .
C16 C 1.0026(3) 0.0424(3) 0.3966(3) 0.0329(9) Uani 1 1 d . . .
C17 C 0.7313(4) -0.1709(3) 0.2571(4) 0.0502(12) Uani 1 1 d . . .
H17A H 0.6732 -0.1461 0.2878 0.075 Uiso 1 1 calc R . .
H17B H 0.7214 -0.2423 0.2469 0.075 Uiso 1 1 calc R . .
H17C H 0.7194 -0.1612 0.2000 0.075 Uiso 1 1 calc R . .
C18 C 1.1481(4) -0.1715(3) 0.3962(3) 0.0500(12) Uani 1 1 d . . .
H18A H 1.1105 -0.2431 0.3745 0.075 Uiso 1 1 calc R . .
H18B H 1.1869 -0.1486 0.4597 0.075 Uiso 1 1 calc R . .
H18C H 1.2070 -0.1596 0.3637 0.075 Uiso 1 1 calc R . .
C21 C 0.9456(3) 0.2086(3) 0.1796(3) 0.0347(9) Uani 1 1 d . . .
C22 C 0.9326(3) 0.2492(3) 0.1131(3) 0.0364(9) Uani 1 1 d . . .
C23 C 1.0351(4) 0.2893(3) 0.0941(3) 0.0425(10) Uani 1 1 d . . .
H23 H 1.0283 0.3175 0.0490 0.051 Uiso 1 1 calc R . .
C24 C 1.1474(4) 0.2899(4) 0.1388(3) 0.0460(11) Uani 1 1 d . . .
C25 C 1.1552(4) 0.2458(3) 0.2019(3) 0.0392(10) Uani 1 1 d . . .
H25 H 1.2308 0.2440 0.2320 0.047 Uiso 1 1 calc R . .
C26 C 1.0563(3) 0.2041(3) 0.2228(3) 0.0347(9) Uani 1 1 d . . .
C27 C 0.8121(4) 0.2491(3) 0.0649(3) 0.0402(10) Uani 1 1 d . . .
H27A H 0.7652 0.1800 0.0339 0.060 Uiso 1 1 calc R . .
H27B H 0.8196 0.2818 0.0217 0.060 Uiso 1 1 calc R . .
H27C H 0.7729 0.2853 0.1076 0.060 Uiso 1 1 calc R . .
C28 C 1.2577(4) 0.3367(5) 0.1190(4) 0.0658(15) Uani 1 1 d . . .
H28A H 1.2584 0.4061 0.1255 0.099 Uiso 1 1 calc R . .
H28B H 1.2587 0.2992 0.0581 0.099 Uiso 1 1 calc R . .
H28C H 1.3274 0.3350 0.1605 0.099 Uiso 1 1 calc R . .
C31 C 0.8887(3) 0.3371(3) 0.4745(3) 0.0328(9) Uani 1 1 d . . .
C32 C 0.8431(3) 0.3818(3) 0.5448(3) 0.0355(9) Uani 1 1 d . . .
C33 C 0.9255(4) 0.4501(3) 0.6221(3) 0.0383(10) Uani 1 1 d . . .
H33 H 0.8975 0.4830 0.6713 0.046 Uiso 1 1 calc R . .
C34 C 1.0459(4) 0.4716(3) 0.6298(3) 0.0409(10) Uani 1 1 d . . .
C35 C 1.0866(4) 0.4251(3) 0.5577(3) 0.0380(10) Uani 1 1 d . . .
H35 H 1.1689 0.4396 0.5619 0.046 Uiso 1 1 calc R . .
C36 C 1.0084(3) 0.3571(3) 0.4785(3) 0.0332(9) Uani 1 1 d . . .
C37 C 0.7134(4) 0.3559(3) 0.5386(3) 0.0436(10) Uani 1 1 d . . .
H37A H 0.6692 0.3617 0.4845 0.065 Uiso 1 1 calc R . .
H37B H 0.6969 0.4019 0.5906 0.065 Uiso 1 1 calc R . .
H37C H 0.6893 0.2872 0.5366 0.065 Uiso 1 1 calc R . .
C38 C 1.1331(4) 0.5455(4) 0.7148(3) 0.0538(12) Uani 1 1 d . . .
H38A H 1.1836 0.5960 0.7008 0.081 Uiso 1 1 calc R . .
H38B H 1.1821 0.5099 0.7422 0.081 Uiso 1 1 calc R . .
H38C H 1.0898 0.5782 0.7561 0.081 Uiso 1 1 calc R . .
C41 C 0.4988(3) 0.0058(3) 0.2737(3) 0.0327(9) Uani 1 1 d . . .
C42 C 0.4368(3) -0.0918(3) 0.2256(3) 0.0389(10) Uani 1 1 d . . .
C43 C 0.4283(4) -0.1663(3) 0.2613(4) 0.0489(12) Uani 1 1 d . . .
C44 C 0.4857(4) -0.1458(4) 0.3474(4) 0.0493(12) Uani 1 1 d . . .
C45 C 0.5528(4) -0.0515(4) 0.3978(3) 0.0445(11) Uani 1 1 d . . .
C46 C 0.5581(3) 0.0204(3) 0.3602(3) 0.0376(10) Uani 1 1 d . . .
C51 C 0.4822(3) 0.2009(3) 0.3087(3) 0.0348(9) Uani 1 1 d . . .
C52 C 0.5109(4) 0.2918(3) 0.2974(3) 0.0430(11) Uani 1 1 d . . .
C53 C 0.4807(4) 0.3779(3) 0.3458(4) 0.0562(14) Uani 1 1 d . . .
C54 C 0.4197(4) 0.3736(4) 0.4075(4) 0.0525(13) Uani 1 1 d . . .
C55 C 0.3903(4) 0.2866(4) 0.4223(3) 0.0474(12) Uani 1 1 d . . .
C56 C 0.4205(3) 0.2023(3) 0.3729(3) 0.0383(10) Uani 1 1 d . . .
C61 C 0.4168(3) 0.0791(3) 0.1443(3) 0.0344(9) Uani 1 1 d . . .
C62 C 0.4422(4) 0.0921(3) 0.0701(3) 0.0409(10) Uani 1 1 d . . .
C63 C 0.3590(4) 0.0800(3) -0.0069(3) 0.0446(11) Uani 1 1 d . . .
C64 C 0.2417(4) 0.0518(3) -0.0097(3) 0.0443(11) Uani 1 1 d . . .
C65 C 0.2094(3) 0.0375(3) 0.0618(3) 0.0422(11) Uani 1 1 d . . .
C66 C 0.2967(4) 0.0512(3) 0.1361(3) 0.0388(10) Uani 1 1 d . . .
B1 B 0.5101(4) 0.1014(3) 0.2405(3) 0.0313(10) Uani 1 1 d . . .
C1T C 1.0126(6) 0.7322(5) 0.1368(4) 0.0686(15) Uani 1 1 d . . .
C2T C 0.8891(5) 0.7084(5) 0.1095(4) 0.0761(17) Uani 1 1 d . . .
H2T H 0.8497 0.7591 0.1057 0.091 Uiso 1 1 calc R . .
C3T C 0.8257(7) 0.6146(7) 0.0888(4) 0.093(2) Uani 1 1 d . . .
H3T H 0.7420 0.6004 0.0707 0.112 Uiso 1 1 calc R . .
C4T C 0.8779(10) 0.5399(7) 0.0930(6) 0.117(3) Uani 1 1 d . . .
H4T H 0.8318 0.4740 0.0780 0.141 Uiso 1 1 calc R . .
C5T C 1.0000(12) 0.5615(7) 0.1195(7) 0.136(3) Uani 1 1 d . . .
H5T H 1.0380 0.5096 0.1218 0.163 Uiso 1 1 calc R . .
C6T C 1.0635(7) 0.6526(7) 0.1414(5) 0.099(2) Uani 1 1 d . . .
H6T H 1.1469 0.6655 0.1611 0.119 Uiso 1 1 calc R . .
C7T C 1.0811(7) 0.8332(5) 0.1578(5) 0.095(2) Uani 1 1 d . . .
H7T1 H 1.1654 0.8360 0.1753 0.142 Uiso 1 1 calc R . .
H7T2 H 1.0594 0.8794 0.2068 0.142 Uiso 1 1 calc R . .
H7T3 H 1.0648 0.8523 0.1054 0.142 Uiso 1 1 calc R . .
C11T C 0.5370(11) 0.3888(8) -0.0322(7) 0.112(5) Uiso 0.50 1 d PGU A -1
H11T H 0.5496 0.3301 -0.0717 0.134 Uiso 0.50 1 calc PR A -1
C12T C 0.5485(12) 0.4014(9) 0.0567(8) 0.119(7) Uiso 0.50 1 d PGU A -1
H12T H 0.5690 0.3512 0.0780 0.143 Uiso 0.50 1 calc PR A -1
C13T C 0.5301(11) 0.4873(10) 0.1145(6) 0.111(5) Uiso 0.50 1 d PGU A -1
H13T H 0.5380 0.4959 0.1752 0.133 Uiso 0.50 1 calc PR A -1
C14T C 0.5002(11) 0.5607(8) 0.0833(7) 0.116(7) Uiso 0.50 1 d PGDU A -1
H14T H 0.4876 0.6194 0.1228 0.140 Uiso 0.50 1 calc PR A -1
C15T C 0.4886(12) 0.5481(8) -0.0056(7) 0.100(4) Uiso 0.50 1 d PGU A -1
C16T C 0.5070(11) 0.4622(9) -0.0634(6) 0.101(6) Uiso 0.50 1 d PGDU A -1
H16T H 0.4991 0.4536 -0.1242 0.121 Uiso 0.50 1 calc PR A -1
C17T C 0.460(4) 0.621(3) -0.0297(17) 0.242(18) Uiso 0.50 1 d PD A -1
H17D H 0.4545 0.6047 -0.0932 0.363 Uiso 0.50 1 calc PR A -1
H17E H 0.5212 0.6832 0.0043 0.363 Uiso 0.50 1 calc PR A -1
H17F H 0.3842 0.6298 -0.0180 0.363 Uiso 0.50 1 calc PR A -1
H4 H 0.643(3) 0.132(2) 0.187(2) 0.002(8) Uiso 1 1 d . . .

loop_
_atom_site_aniso_label
_atom_site_aniso_U_11
_atom_site_aniso_U_22
_atom_site_aniso_U_33
_atom_site_aniso_U_23
_atom_site_aniso_U_13
_atom_site_aniso_U_12
Ti1 0.0214(3) 0.0296(4) 0.0371(4) 0.0117(3) 0.0018(3) 0.0058(3)
O1 0.0235(13) 0.0329(15) 0.0479(17) 0.0150(13) 0.0037(12) 0.0080(11)
O2 0.0226(13) 0.0399(16) 0.0404(16) 0.0120(13) -0.0003(12) 0.0070(12)
O3 0.0236(13) 0.0320(15) 0.0424(17) 0.0091(13) 0.0012(12) 0.0071(11)
O4 0.0235(14) 0.0411(17) 0.0374(18) 0.0193(14) 0.0032(12) 0.0078(12)
N1 0.0258(16) 0.0287(17) 0.0389(19) 0.0134(15) 0.0058(14) 0.0066(13)
F42 0.0428(14) 0.0363(14) 0.0534(17) 0.0051(12) -0.0057(12) 0.0062(11)
F43 0.0487(16) 0.0349(15) 0.116(3) 0.0265(16) 0.0022(16) -0.0017(12)
F44 0.0673(19) 0.0629(19) 0.111(3) 0.0595(19) 0.0202(18) 0.0131(15)
F45 0.0567(17) 0.076(2) 0.0569(18) 0.0412(16) 0.0091(13) 0.0236(14)
F46 0.0356(13) 0.0394(14) 0.0443(15) 0.0119(12) -0.0045(10) 0.0081(11)
F52 0.0478(15) 0.0425(15) 0.0687(19) 0.0275(14) 0.0034(14) 0.0055(12)
F53 0.075(2) 0.0353(16) 0.107(3) 0.0253(17) -0.0004(18) 0.0098(14)
F54 0.0574(18) 0.0454(17) 0.100(2) -0.0061(16) -0.0038(17) 0.0258(14)
F55 0.0427(15) 0.0692(19) 0.0577(18) 0.0059(15) 0.0109(13) 0.0233(13)
F56 0.0384(13) 0.0480(15) 0.0541(16) 0.0217(13) 0.0138(11) 0.0152(11)
F62 0.0318(13) 0.0711(18) 0.0466(15) 0.0259(14) 0.0065(11) 0.0096(12)
F63 0.0571(17) 0.086(2) 0.0425(16) 0.0285(15) 0.0039(13) 0.0211(15)
F64 0.0442(15) 0.0670(18) 0.0498(16) 0.0153(14) -0.0162(12) 0.0144(13)
F65 0.0227(12) 0.077(2) 0.0671(19) 0.0219(16) -0.0085(12) 0.0059(12)
F66 0.0252(12) 0.0607(16) 0.0507(16) 0.0206(13) 0.0045(11) 0.0095(11)
C1 0.0267(19) 0.033(2) 0.040(2) 0.0159(19) 0.0001(17) 0.0074(16)
C2 0.0240(19) 0.038(2) 0.043(2) 0.016(2) 0.0059(17) 0.0104(17)
C3 0.0194(18) 0.034(2) 0.046(3) 0.0140(19) 0.0020(17) 0.0032(16)
C11 0.028(2) 0.037(2) 0.044(2) 0.020(2) 0.0071(17) 0.0135(17)
C12 0.031(2) 0.038(2) 0.050(3) 0.020(2) 0.0089(19) 0.0108(18)
C13 0.041(2) 0.032(2) 0.050(3) 0.018(2) 0.012(2) 0.0108(18)
C14 0.034(2) 0.037(2) 0.044(3) 0.020(2) 0.0082(19) 0.0128(18)
C15 0.031(2) 0.041(2) 0.040(2) 0.020(2) 0.0061(18) 0.0104(18)
C16 0.028(2) 0.035(2) 0.036(2) 0.0158(19) 0.0041(17) 0.0083(17)
C17 0.036(2) 0.034(2) 0.074(3) 0.017(2) 0.006(2) 0.0059(19)
C18 0.048(3) 0.044(3) 0.062(3) 0.025(2) 0.007(2) 0.018(2)
C21 0.028(2) 0.035(2) 0.041(2) 0.0116(19) 0.0108(18) 0.0099(17)
C22 0.033(2) 0.038(2) 0.036(2) 0.0107(19) 0.0065(18) 0.0093(18)
C23 0.041(2) 0.045(3) 0.046(3) 0.022(2) 0.012(2) 0.010(2)
C24 0.035(2) 0.055(3) 0.048(3) 0.019(2) 0.013(2) 0.006(2)
C25 0.029(2) 0.041(2) 0.049(3) 0.018(2) 0.0074(19) 0.0102(18)
C26 0.028(2) 0.035(2) 0.037(2) 0.0081(19) 0.0073(17) 0.0080(17)
C27 0.036(2) 0.042(2) 0.039(2) 0.015(2) 0.0024(18) 0.0079(19)
C28 0.042(3) 0.088(4) 0.079(4) 0.048(3) 0.016(3) 0.008(3)
C31 0.033(2) 0.025(2) 0.036(2) 0.0103(18) 0.0000(17) 0.0055(16)
C32 0.035(2) 0.029(2) 0.043(3) 0.016(2) 0.0052(19) 0.0085(17)
C33 0.047(2) 0.027(2) 0.041(3) 0.0115(19) 0.010(2) 0.0105(18)
C34 0.043(2) 0.030(2) 0.045(3) 0.015(2) 0.001(2) 0.0064(19)
C35 0.036(2) 0.029(2) 0.046(3) 0.015(2) 0.0040(19) 0.0057(18)
C36 0.028(2) 0.027(2) 0.043(2) 0.0146(19) 0.0032(17) 0.0033(16)
C37 0.038(2) 0.044(3) 0.048(3) 0.013(2) 0.012(2) 0.014(2)
C38 0.049(3) 0.044(3) 0.049(3) 0.003(2) -0.002(2) 0.004(2)
C41 0.0197(18) 0.037(2) 0.040(2) 0.0123(19) 0.0055(17) 0.0082(16)
C42 0.027(2) 0.038(2) 0.050(3) 0.016(2) 0.0038(19) 0.0086(18)
C43 0.028(2) 0.035(3) 0.078(4) 0.018(2) 0.009(2) 0.0040(18)
C44 0.037(2) 0.050(3) 0.078(4) 0.043(3) 0.018(2) 0.013(2)
C45 0.037(2) 0.057(3) 0.050(3) 0.029(2) 0.011(2) 0.016(2)
C46 0.027(2) 0.036(2) 0.051(3) 0.016(2) 0.0098(19) 0.0094(18)
C51 0.0236(19) 0.032(2) 0.040(2) 0.0096(19) -0.0044(17) 0.0041(16)
C52 0.033(2) 0.039(3) 0.050(3) 0.016(2) -0.001(2) 0.0048(19)
C53 0.044(3) 0.028(2) 0.079(4) 0.017(2) -0.016(3) 0.003(2)
C54 0.038(2) 0.042(3) 0.062(3) 0.002(2) -0.001(2) 0.017(2)
C55 0.030(2) 0.054(3) 0.050(3) 0.010(2) 0.000(2) 0.016(2)
C56 0.026(2) 0.036(2) 0.042(3) 0.004(2) -0.0045(18) 0.0105(17)
C61 0.026(2) 0.029(2) 0.040(2) 0.0073(18) -0.0008(17) 0.0080(16)
C62 0.034(2) 0.044(3) 0.041(3) 0.012(2) 0.0019(19) 0.0144(19)
C63 0.047(3) 0.050(3) 0.034(2) 0.013(2) 0.003(2) 0.019(2)
C64 0.036(2) 0.045(3) 0.038(3) 0.006(2) -0.0112(19) 0.016(2)
C65 0.021(2) 0.044(3) 0.051(3) 0.011(2) -0.0059(18) 0.0081(18)
C66 0.033(2) 0.041(2) 0.037(2) 0.009(2) 0.0042(18) 0.0112(18)
B1 0.023(2) 0.032(2) 0.036(3) 0.012(2) 0.0018(18) 0.0061(18)
C1T 0.078(4) 0.069(4) 0.053(3) 0.017(3) 0.025(3) 0.003(3)
C2T 0.061(4) 0.103(5) 0.060(4) 0.027(4) 0.023(3) 0.006(3)
C3T 0.088(5) 0.113(6) 0.063(4) 0.029(4) 0.022(4) -0.012(5)
C4T 0.128(8) 0.081(6) 0.126(7) 0.046(5) 0.010(6) -0.012(5)
C5T 0.175(11) 0.080(6) 0.146(9) 0.041(6) 0.023(8) 0.031(7)
C6T 0.074(5) 0.117(7) 0.103(6) 0.037(5) 0.015(4) 0.027(5)
C7T 0.107(5) 0.094(5) 0.075(5) 0.024(4) 0.038(4) -0.005(4)

loop_
_atom_type_symbol
_atom_type_description
_atom_type_scat_dispersion_real
_atom_type_scat_dispersion_imag
_atom_type_scat_source
C C 0.0033 0.0016 'International Tables Vol C Tables 4.2.6.8 and 6.1.1.4'
H H 0.0000 0.0000 'International Tables Vol C Tables 4.2.6.8 and 6.1.1.4'
B B 0.0013 0.0007 'International Tables Vol C Tables 4.2.6.8 and 6.1.1.4'
F F 0.0171 0.0103 'International Tables Vol C Tables 4.2.6.8 and 6.1.1.4'
N N 0.0061 0.0033 'International Tables Vol C Tables 4.2.6.8 and 6.1.1.4'
O O 0.0106 0.0060 'International Tables Vol C Tables 4.2.6.8 and 6.1.1.4'
Ti Ti 0.2776 0.4457 'International Tables Vol C Tables 4.2.6.8 and 6.1.1.4'

loop_
_geom_angle_atom_site_label_1
_geom_angle_atom_site_label_2
_geom_angle_atom_site_label_3
_geom_angle
_geom_angle_site_symmetry_1
_geom_angle_site_symmetry_3
_geom_angle_publ_flag
O1 Ti1 O3 117.58(13) . . ?
O1 Ti1 O2 120.20(13) . . ?
O3 Ti1 O2 119.33(13) . . ?
O1 Ti1 O4 100.56(11) . . ?
O3 Ti1 O4 99.68(12) . . ?
O2 Ti1 O4 86.82(12) . . ?
O1 Ti1 N1 84.64(11) . . ?
O3 Ti1 N1 84.19(12) . . ?
O2 Ti1 N1 84.18(11) . . ?
O4 Ti1 N1 170.98(13) . . ?
C11 O1 Ti1 141.1(2) . . ?
C21 O2 Ti1 140.9(2) . . ?
C31 O3 Ti1 141.6(2) . . ?
B1 O4 Ti1 143.5(3) . . ?
C2 N1 C3 108.7(3) . . ?
C2 N1 C1 108.3(3) . . ?
C3 N1 C1 109.5(3) . . ?
C2 N1 Ti1 110.2(2) . . ?
C3 N1 Ti1 110.0(2) . . ?
C1 N1 Ti1 110.1(2) . . ?
C16 C1 N1 112.6(3) . . ?
C26 C2 N1 112.7(3) . . ?
C36 C3 N1 113.2(3) . . ?
O1 C11 C12 120.5(3) . . ?
O1 C11 C16 117.2(3) . . ?
C12 C11 C16 122.3(3) . . ?
C11 C12 C13 116.8(4) . . ?
C11 C12 C17 121.7(3) . . ?
C13 C12 C17 121.4(4) . . ?
C14 C13 C12 122.5(4) . . ?
C13 C14 C15 118.5(4) . . ?
C13 C14 C18 120.9(4) . . ?
C15 C14 C18 120.6(4) . . ?
C16 C15 C14 120.9(4) . . ?
C15 C16 C11 118.9(4) . . ?
C15 C16 C1 121.8(3) . . ?
C11 C16 C1 119.3(3) . . ?
O2 C21 C22 120.5(3) . . ?
O2 C21 C26 118.0(4) . . ?
C22 C21 C26 121.5(4) . . ?
C21 C22 C23 117.3(4) . . ?
C21 C22 C27 120.5(4) . . ?
C23 C22 C27 122.3(4) . . ?
C22 C23 C24 122.6(4) . . ?
C25 C24 C23 117.9(4) . . ?
C25 C24 C28 120.5(4) . . ?
C23 C24 C28 121.6(4) . . ?
C24 C25 C26 121.9(4) . . ?
C25 C26 C21 118.8(4) . . ?
C25 C26 C2 122.4(4) . . ?
C21 C26 C2 118.8(3) . . ?
O3 C31 C32 119.6(3) . . ?
O3 C31 C36 117.2(4) . . ?
C32 C31 C36 123.2(4) . . ?
C31 C32 C33 116.2(4) . . ?
C31 C32 C37 121.5(4) . . ?
C33 C32 C37 122.3(4) . . ?
C34 C33 C32 122.8(4) . . ?
C35 C34 C33 118.6(4) . . ?
C35 C34 C38 119.8(4) . . ?
C33 C34 C38 121.6(4) . . ?
C34 C35 C36 121.1(4) . . ?
C31 C36 C35 118.1(4) . . ?
C31 C36 C3 120.0(3) . . ?
C35 C36 C3 121.8(4) . . ?
C42 C41 C46 113.3(4) . . ?
C42 C41 B1 127.9(4) . . ?
C46 C41 B1 118.9(3) . . ?
F42 C42 C41 121.0(4) . . ?
F42 C42 C43 115.7(4) . . ?
C41 C42 C43 123.3(4) . . ?
F43 C43 C44 119.9(4) . . ?
F43 C43 C42 119.9(4) . . ?
C44 C43 C42 120.1(4) . . ?
F44 C44 C43 120.7(4) . . ?
F44 C44 C45 119.7(4) . . ?
C43 C44 C45 119.6(4) . . ?
F45 C45 C44 120.9(4) . . ?
F45 C45 C46 120.6(4) . . ?
C44 C45 C46 118.5(4) . . ?
F46 C46 C45 116.5(4) . . ?
F46 C46 C41 118.4(3) . . ?
C45 C46 C41 125.1(4) . . ?
C52 C51 C56 114.0(4) . . ?
C52 C51 B1 119.2(4) . . ?
C56 C51 B1 126.4(3) . . ?
F52 C52 C51 119.5(4) . . ?
F52 C52 C53 116.9(4) . . ?
C51 C52 C53 123.6(5) . . ?
F53 C53 C54 121.2(5) . . ?
F53 C53 C52 119.7(5) . . ?
C54 C53 C52 119.1(4) . . ?
F54 C54 C53 120.5(5) . . ?
F54 C54 C55 119.5(5) . . ?
C53 C54 C55 119.9(4) . . ?
F55 C55 C54 119.5(4) . . ?
F55 C55 C56 120.9(4) . . ?
C54 C55 C56 119.6(5) . . ?
F56 C56 C55 114.6(4) . . ?
F56 C56 C51 121.7(4) . . ?
C55 C56 C51 123.7(4) . . ?
C62 C61 C66 113.0(4) . . ?
C62 C61 B1 127.8(3) . . ?
C66 C61 B1 119.0(4) . . ?
C61 C62 F62 120.1(3) . . ?
C61 C62 C63 125.3(4) . . ?
F62 C62 C63 114.6(4) . . ?
F63 C63 C64 121.0(4) . . ?
F63 C63 C62 120.9(4) . . ?
C64 C63 C62 118.0(4) . . ?
F64 C64 C65 120.4(4) . . ?
F64 C64 C63 119.5(4) . . ?
C65 C64 C63 120.1(4) . . ?
F65 C65 C64 121.2(4) . . ?
F65 C65 C66 120.1(4) . . ?
C64 C65 C66 118.7(4) . . ?
F66 C66 C65 116.0(4) . . ?
F66 C66 C61 119.2(3) . . ?
C65 C66 C61 124.8(4) . . ?
O4 B1 C41 105.8(3) . . ?
O4 B1 C61 110.8(3) . . ?
C41 B1 C61 113.8(3) . . ?
O4 B1 C51 108.9(3) . . ?
C41 B1 C51 113.9(3) . . ?
C61 B1 C51 103.6(3) . . ?
C2T C1T C6T 115.8(6) . . ?
C2T C1T C7T 120.7(7) . . ?
C6T C1T C7T 123.5(7) . . ?
C3T C2T C1T 120.7(7) . . ?
C2T C3T C4T 121.8(8) . . ?
C3T C4T C5T 118.6(8) . . ?
C6T C5T C4T 120.7(9) . . ?
C5T C6T C1T 122.4(8) . . ?
C12T C11T C16T 120.0 . . ?
C11T C12T C13T 120.0 . . ?
C12T C13T C14T 120.0 . . ?
C15T C14T C13T 120.0 . . ?
C17T C15T C16T 123.8(8) . . ?
C17T C15T C14T 116.2(8) . . ?
C16T C15T C14T 120.0 . . ?
C15T C16T C11T 120.0 . . ?

loop_
_geom_bond_atom_site_label_1
_geom_bond_atom_site_label_2
_geom_bond_distance
_geom_bond_site_symmetry_2
_geom_bond_publ_flag
Ti1 O1 1.795(3) . ?
Ti1 O3 1.804(3) . ?
Ti1 O2 1.819(3) . ?
Ti1 O4 2.034(3) . ?
Ti1 N1 2.227(3) . ?
O1 C11 1.387(4) . ?
O2 C21 1.378(5) . ?
O3 C31 1.386(5) . ?
O4 B1 1.528(5) . ?
N1 C2 1.498(5) . ?
N1 C3 1.500(5) . ?
N1 C1 1.505(5) . ?
F42 C42 1.350(5) . ?
F43 C43 1.361(5) . ?
F44 C44 1.362(5) . ?
F45 C45 1.352(5) . ?
F46 C46 1.363(5) . ?
F52 C52 1.350(5) . ?
F53 C53 1.339(5) . ?
F54 C54 1.359(5) . ?
F55 C55 1.351(6) . ?
F56 C56 1.340(5) . ?
F62 C62 1.380(5) . ?
F63 C63 1.334(5) . ?
F64 C64 1.352(5) . ?
F65 C65 1.338(5) . ?
F66 C66 1.359(5) . ?
C1 C16 1.494(5) . ?
C2 C26 1.497(6) . ?
C3 C36 1.486(6) . ?
C11 C12 1.388(6) . ?
C11 C16 1.395(5) . ?
C12 C13 1.401(6) . ?
C12 C17 1.511(6) . ?
C13 C14 1.383(6) . ?
C14 C15 1.400(6) . ?
C14 C18 1.518(6) . ?
C15 C16 1.378(5) . ?
C21 C22 1.392(6) . ?
C21 C26 1.397(5) . ?
C22 C23 1.392(6) . ?
C22 C27 1.502(5) . ?
C23 C24 1.396(6) . ?
C24 C25 1.378(6) . ?
C24 C28 1.512(6) . ?
C25 C26 1.381(6) . ?
C31 C32 1.387(6) . ?
C31 C36 1.389(5) . ?
C32 C33 1.403(6) . ?
C32 C37 1.501(6) . ?
C33 C34 1.386(6) . ?
C34 C35 1.383(6) . ?
C34 C38 1.521(6) . ?
C35 C36 1.399(6) . ?
C41 C42 1.380(6) . ?
C41 C46 1.395(6) . ?
C41 B1 1.640(6) . ?
C42 C43 1.384(6) . ?
C43 C44 1.363(7) . ?
C44 C45 1.367(7) . ?
C45 C46 1.370(6) . ?
C51 C52 1.387(6) . ?
C51 C56 1.390(6) . ?
C51 B1 1.655(6) . ?
C52 C53 1.399(7) . ?
C53 C54 1.362(7) . ?
C54 C55 1.364(7) . ?
C55 C56 1.385(6) . ?
C61 C62 1.370(6) . ?
C61 C66 1.385(6) . ?
C61 B1 1.653(6) . ?
C62 C63 1.393(6) . ?
C63 C64 1.373(6) . ?
C64 C65 1.366(6) . ?
C65 C66 1.382(6) . ?
C1T C2T 1.401(8) . ?
C1T C6T 1.411(10) . ?
C1T C7T 1.452(8) . ?
C2T C3T 1.344(9) . ?
C3T C4T 1.354(11) . ?
C4T C5T 1.385(13) . ?
C5T C6T 1.309(11) . ?
C11T C12T 1.3900 . ?
C11T C16T 1.3900 . ?
C12T C13T 1.3900 . ?
C13T C14T 1.3900 . ?
C14T C15T 1.3900 . ?
C15T C17T 1.32(3) . ?
C15T C16T 1.3900 . ?

loop_
_geom_hbond_atom_site_label_D
_geom_hbond_atom_site_label_H
_geom_hbond_atom_site_label_A
_geom_hbond_distance_DH
_geom_hbond_distance_HA
_geom_hbond_distance_DA
_geom_hbond_angle_DHA
_geom_hbond_site_symmetry_A
O4 H4 F62 0.82(3) 1.97(3) 2.691(4) 147(3) .
